data_2018851
loop_
_publ_author_name
'Akerman, Kate J.'
'Munro, Orde Q.'

_publ_section_title
;
 An X-ray crystallographic and density functional theory study of
 (3<i>Z</i>)-4-(5-ethylsulfonyl-2-hydroxyanilino)pent-3-en-2-one and
 (3<i>Z</i>)-4-(5-<i>tert</i>-butyl-2-hydroxyanilino)pent-3-en-2-one
;
_journal_coeditor_code YP3023
_journal_issue 3
_journal_name_full 'Acta Crystallographica Section C'
_journal_page_first 258
_journal_page_last 262
_journal_paper_doi 10.1107/S0108270113002369
_journal_volume 69
_journal_year 2013
_chemical_formula_iupac 'C15 H21 N O2'
_chemical_formula_moiety 'C15 H21 N O2'
_chemical_formula_sum 'C15 H21 N O2'
_chemical_formula_weight 247.33
_chemical_name_systematic
;
(3<i>Z</i>)-4-(5-<i>tert</i>-Butyl-2-hydroxyanilino)pent-3-en-2-one
;
_space_group_IT_number 14
_symmetry_cell_setting monoclinic
_symmetry_space_group_name_Hall '-P 2ybc'
_symmetry_space_group_name_H-M 'P 1 21/c 1'
_atom_sites_solution_hydrogens geom
_atom_sites_solution_primary direct
_atom_sites_solution_secondary difmap
_audit_creation_method SHELXL97
_cell_angle_alpha 90.00
_cell_angle_beta 104.114(2)
_cell_angle_gamma 90.00
_cell_formula_units_Z 4
_cell_length_a 12.3617(7)
_cell_length_b 8.3063(5)
_cell_length_c 14.1054(8)
_cell_measurement_reflns_used 2476
_cell_measurement_temperature 100(2)
_cell_measurement_theta_max 26.0
_cell_measurement_theta_min 1.7
_cell_volume 1404.62(14)
_computing_cell_refinement 'SAINT (Bruker, 2010)'
_computing_data_collection 'APEX2 (Bruker, 2010)'
_computing_data_reduction 'SAINT (Bruker, 2010)'
_computing_molecular_graphics 'WinGX (Farrugia, 2012)'
_computing_publication_material 'publCIF (Westrip, 2010)'
_computing_structure_refinement 'SHELXL97 (Sheldrick, 2008)'
_computing_structure_solution 'SHELXS97 (Sheldrick, 2008)'
_diffrn_ambient_temperature 100(2)
_diffrn_measured_fraction_theta_full 0.975
_diffrn_measured_fraction_theta_max 0.976
_diffrn_measurement_device_type 'Bruker APEX DUO'
_diffrn_measurement_method '\f and \w'
_diffrn_radiation_monochromator graphite
_diffrn_radiation_source 'Incoatec microsource'
_diffrn_radiation_type MoK\a
_diffrn_radiation_wavelength 0.71073
_diffrn_reflns_av_R_equivalents 0.0155
_diffrn_reflns_av_sigmaI/netI 0.0140
_diffrn_reflns_limit_h_max 12
_diffrn_reflns_limit_h_min -15
_diffrn_reflns_limit_k_max 10
_diffrn_reflns_limit_k_min -9
_diffrn_reflns_limit_l_max 17
_diffrn_reflns_limit_l_min -11
_diffrn_reflns_number 10867
_diffrn_reflns_theta_full 26.00
_diffrn_reflns_theta_max 26.04
_diffrn_reflns_theta_min 1.70
_diffrn_standards_decay_% 0
_diffrn_standards_interval_count 0
_diffrn_standards_interval_time 0
_diffrn_standards_number 0
_exptl_absorpt_coefficient_mu 0.077
_exptl_absorpt_correction_T_max 0.9863
_exptl_absorpt_correction_T_min 0.9699
_exptl_absorpt_correction_type multi-scan
_exptl_absorpt_process_details '(SADABS; Bruker, 2010)'
_exptl_crystal_colour colourless
_exptl_crystal_density_diffrn 1.170
_exptl_crystal_density_method 'not measured'
_exptl_crystal_description needle
_exptl_crystal_F_000 536
_exptl_crystal_size_max 0.40
_exptl_crystal_size_mid 0.25
_exptl_crystal_size_min 0.18
_refine_diff_density_max 0.280
_refine_diff_density_min -0.241
_refine_ls_extinction_method none
_refine_ls_goodness_of_fit_ref 1.056
_refine_ls_hydrogen_treatment mixed
_refine_ls_matrix_type full
_refine_ls_number_parameters 176
_refine_ls_number_reflns 2709
_refine_ls_number_restraints 0
_refine_ls_restrained_S_all 1.056
_refine_ls_R_factor_all 0.0412
_refine_ls_R_factor_gt 0.0379
_refine_ls_shift/su_max 0.010
_refine_ls_shift/su_mean 0.000
_refine_ls_structure_factor_coef Fsqd
_refine_ls_weighting_details 'calc w = 1/[\s^2^(Fo^2^)+(0.0425P)^2^+0.8250P] where P=(Fo^2^+2Fc^2^)/3'
_refine_ls_weighting_scheme calc
_refine_ls_wR_factor_gt 0.0975
_refine_ls_wR_factor_ref 0.1001
_reflns_number_gt 2476
_reflns_number_total 2709
_reflns_threshold_expression I>2\s(I)
_cod_data_source_file yp3023.cif
_cod_data_source_block II
_cod_original_sg_symbol_H-M 'P 21/c'
_cod_database_code 2018851
_cod_database_fobs_code 2018851

loop_
_symmetry_equiv_pos_as_xyz
'x, y, z'
'-x, y+1/2, -z+1/2'
'-x, -y, -z'
'x, -y-1/2, z-1/2'

loop_
_atom_site_type_symbol
_atom_site_label
_atom_site_fract_x
_atom_site_fract_y
_atom_site_fract_z
_atom_site_U_iso_or_equiv
_atom_site_adp_type
_atom_site_calc_flag
_atom_site_refinement_flags
_atom_site_occupancy
_atom_site_symmetry_multiplicity
O O2 0.83957(7) 0.29365(12) 0.98641(7) 0.0192(2) Uani d . 1 1
O O1 0.86652(7) 0.10651(11) 0.66786(6) 0.0169(2) Uani d . 1 1
N N1 0.78093(8) 0.09934(13) 0.82105(8) 0.0148(2) Uani d . 1 1
C C15 0.29802(10) 0.25200(18) 0.85609(10) 0.0236(3) Uani d . 1 1
H H15A 0.3083 0.3645 0.8393 0.035 Uiso calc R 1 1
H H15B 0.3118 0.2414 0.9272 0.035 Uiso calc R 1 1
H H15C 0.2215 0.2184 0.8255 0.035 Uiso calc R 1 1
C C12 0.38003(10) 0.14538(15) 0.81904(10) 0.0186(3) Uani d . 1 1
C C10 0.50147(10) 0.19556(15) 0.86262(9) 0.0157(3) Uani d . 1 1
C C11 0.58701(10) 0.12996(15) 0.82546(9) 0.0156(3) Uani d . 1 1
H H11 0.5680 0.0609 0.7702 0.019 Uiso calc R 1 1
C C6 0.69864(10) 0.16257(15) 0.86668(9) 0.0146(3) Uani d . 1 1
C C4 0.86111(10) -0.00646(15) 0.85914(9) 0.0150(3) Uani d . 1 1
C C3 0.93860(10) -0.05218(15) 0.80706(9) 0.0158(3) Uani d . 1 1
H H3 0.9953 -0.1263 0.8368 0.019 Uiso calc R 1 1
C C2 0.93769(10) 0.00529(15) 0.71269(9) 0.0153(3) Uani d . 1 1
C C1 1.02283(11) -0.05663(19) 0.66153(10) 0.0250(3) Uani d . 1 1
H H1A 0.9849 -0.1138 0.6019 0.038 Uiso calc R 1 1
H H1B 1.0739 -0.1304 0.7049 0.038 Uiso calc R 1 1
H H1C 1.0652 0.0340 0.6444 0.038 Uiso calc R 1 1
C C13 0.36577(12) -0.02851(18) 0.85116(14) 0.0337(4) Uani d . 1 1
H H13A 0.3834 -0.0338 0.9227 0.051 Uiso calc R 1 1
H H13B 0.4163 -0.0995 0.8268 0.051 Uiso calc R 1 1
H H13C 0.2885 -0.0631 0.8244 0.051 Uiso calc R 1 1
C C9 0.53385(10) 0.29864(15) 0.94273(9) 0.0166(3) Uani d . 1 1
H H9 0.4780 0.3468 0.9693 0.020 Uiso calc R 1 1
C C8 0.64531(10) 0.33288(15) 0.98480(9) 0.0166(3) Uani d . 1 1
H H8 0.6642 0.4037 1.0392 0.020 Uiso calc R 1 1
C C7 0.72958(10) 0.26451(15) 0.94800(9) 0.0150(3) Uani d . 1 1
C C5 0.86327(11) -0.07976(17) 0.95670(9) 0.0200(3) Uani d . 1 1
H H5A 0.8799 0.0038 1.0072 0.030 Uiso calc R 1 1
H H5B 0.9209 -0.1633 0.9716 0.030 Uiso calc R 1 1
H H5C 0.7904 -0.1278 0.9551 0.030 Uiso calc R 1 1
C C14 0.35188(11) 0.15514(19) 0.70700(10) 0.0262(3) Uani d . 1 1
H H14A 0.2731 0.1282 0.6806 0.039 Uiso calc R 1 1
H H14B 0.3986 0.0789 0.6818 0.039 Uiso calc R 1 1
H H14C 0.3660 0.2646 0.6870 0.039 Uiso calc R 1 1
H H100 0.7804(13) 0.133(2) 0.7608(13) 0.027(4) Uiso d . 1 1
H H200 0.8488(16) 0.338(2) 1.0476(16) 0.046(5) Uiso d . 1 1

loop_
_atom_site_aniso_label
_atom_site_aniso_U_11
_atom_site_aniso_U_22
_atom_site_aniso_U_33
_atom_site_aniso_U_12
_atom_site_aniso_U_13
_atom_site_aniso_U_23
O2 0.0148(4) 0.0276(5) 0.0156(5) -0.0046(4) 0.0046(3) -0.0064(4)
O1 0.0166(4) 0.0208(5) 0.0136(4) 0.0018(3) 0.0040(3) 0.0018(3)
N1 0.0153(5) 0.0192(5) 0.0105(5) 0.0006(4) 0.0045(4) -0.0009(4)
C15 0.0149(6) 0.0289(7) 0.0264(7) 0.0032(5) 0.0040(5) 0.0003(6)
C12 0.0142(6) 0.0166(6) 0.0243(7) 0.0008(5) 0.0033(5) 0.0013(5)
C10 0.0155(6) 0.0137(6) 0.0173(6) 0.0015(5) 0.0031(5) 0.0038(5)
C11 0.0181(6) 0.0145(6) 0.0136(6) 0.0007(5) 0.0029(5) -0.0003(5)
C6 0.0162(6) 0.0161(6) 0.0124(6) 0.0015(5) 0.0054(5) 0.0013(5)
C4 0.0144(6) 0.0165(6) 0.0128(6) -0.0029(4) 0.0004(4) -0.0016(5)
C3 0.0138(6) 0.0176(6) 0.0150(6) 0.0016(5) 0.0014(5) -0.0010(5)
C2 0.0127(5) 0.0165(6) 0.0161(6) -0.0021(5) 0.0028(5) -0.0030(5)
C1 0.0223(7) 0.0316(8) 0.0240(7) 0.0065(6) 0.0113(5) 0.0014(6)
C13 0.0198(7) 0.0203(7) 0.0580(11) -0.0022(5) 0.0036(7) 0.0090(7)
C9 0.0173(6) 0.0156(6) 0.0185(6) 0.0031(5) 0.0072(5) 0.0017(5)
C8 0.0210(6) 0.0150(6) 0.0143(6) 0.0001(5) 0.0053(5) -0.0019(5)
C7 0.0154(6) 0.0169(6) 0.0129(6) -0.0016(5) 0.0038(4) 0.0022(5)
C5 0.0202(6) 0.0244(7) 0.0151(6) 0.0002(5) 0.0038(5) 0.0030(5)
C14 0.0171(6) 0.0340(8) 0.0246(7) -0.0006(6) -0.0004(5) -0.0070(6)

loop_
_atom_type_symbol
_atom_type_description
_atom_type_scat_dispersion_real
_atom_type_scat_dispersion_imag
_atom_type_scat_source
C C 0.0033 0.0016 'International Tables Vol C Tables 4.2.6.8 and 6.1.1.4'
H H 0.0000 0.0000 'International Tables Vol C Tables 4.2.6.8 and 6.1.1.4'
N N 0.0061 0.0033 'International Tables Vol C Tables 4.2.6.8 and 6.1.1.4'
O O 0.0106 0.0060 'International Tables Vol C Tables 4.2.6.8 and 6.1.1.4'

loop_
_geom_angle_atom_site_label_1
_geom_angle_atom_site_label_2
_geom_angle_atom_site_label_3
_geom_angle
_geom_angle_publ_flag
C7 O2 H200 109.2(12) ?
C4 N1 C6 126.89(11) y
C4 N1 H100 115.0(11) ?
C6 N1 H100 118.1(10) ?
C12 C15 H15A 109.5 ?
C12 C15 H15B 109.5 ?
H15A C15 H15B 109.5 ?
C12 C15 H15C 109.5 ?
H15A C15 H15C 109.5 ?
H15B C15 H15C 109.5 ?
C15 C12 C10 111.75(11) ?
C15 C12 C14 108.55(11) ?
C10 C12 C14 110.61(10) ?
C15 C12 C13 108.06(11) ?
C10 C12 C13 107.97(10) ?
C14 C12 C13 109.85(12) ?
C9 C10 C11 116.61(11) ?
C9 C10 C12 123.38(11) ?
C11 C10 C12 119.91(11) ?
C6 C11 C10 122.14(11) ?
C6 C11 H11 118.9 ?
C10 C11 H11 118.9 ?
C11 C6 C7 120.40(11) ?
C11 C6 N1 118.93(11) ?
C7 C6 N1 120.54(10) ?
N1 C4 C3 120.33(11) ?
N1 C4 C5 118.81(11) ?
C3 C4 C5 120.81(11) ?
C4 C3 C2 123.79(11) ?
C4 C3 H3 118.1 ?
C2 C3 H3 118.1 ?
O1 C2 C3 122.63(11) y
O1 C2 C1 117.96(11) y
C3 C2 C1 119.41(11) ?
C2 C1 H1A 109.5 ?
C2 C1 H1B 109.5 ?
H1A C1 H1B 109.5 ?
C2 C1 H1C 109.5 ?
H1A C1 H1C 109.5 ?
H1B C1 H1C 109.5 ?
C12 C13 H13A 109.5 ?
C12 C13 H13B 109.5 ?
H13A C13 H13B 109.5 ?
C12 C13 H13C 109.5 ?
H13A C13 H13C 109.5 ?
H13B C13 H13C 109.5 ?
C8 C9 C10 121.98(11) ?
C8 C9 H9 119.0 ?
C10 C9 H9 119.0 ?
C9 C8 C7 120.73(11) ?
C9 C8 H8 119.6 ?
C7 C8 H8 119.6 ?
O2 C7 C8 123.09(11) ?
O2 C7 C6 118.77(11) ?
C8 C7 C6 118.13(11) ?
C4 C5 H5A 109.5 ?
C4 C5 H5B 109.5 ?
H5A C5 H5B 109.5 ?
C4 C5 H5C 109.5 ?
H5A C5 H5C 109.5 ?
H5B C5 H5C 109.5 ?
C12 C14 H14A 109.5 ?
C12 C14 H14B 109.5 ?
H14A C14 H14B 109.5 ?
C12 C14 H14C 109.5 ?
H14A C14 H14C 109.5 ?
H14B C14 H14C 109.5 ?

loop_
_geom_bond_atom_site_label_1
_geom_bond_atom_site_label_2
_geom_bond_distance
_geom_bond_publ_flag
O2 C7 1.3570(14) y
O2 H200 0.92(2) ?
O1 C2 1.2686(15) y
N1 C4 1.3356(16) y
N1 C6 1.4298(15) y
N1 H100 0.894(18) ?
C15 C12 1.5309(18) ?
C15 H15A 0.9800 ?
C15 H15B 0.9800 ?
C15 H15C 0.9800 ?
C12 C10 1.5346(17) ?
C12 C14 1.5353(19) ?
C12 C13 1.5367(19) ?
C10 C9 1.3962(18) ?
C10 C11 1.4001(17) ?
C11 C6 1.3873(17) ?
C11 H11 0.9500 ?
C6 C7 1.4018(17) ?
C4 C3 1.3945(17) y
C4 C5 1.4991(17) ?
C3 C2 1.4116(17) y
C3 H3 0.9500 ?
C2 C1 1.5045(17) ?
C1 H1A 0.9800 ?
C1 H1B 0.9800 ?
C1 H1C 0.9800 ?
C13 H13A 0.9800 ?
C13 H13B 0.9800 ?
C13 H13C 0.9800 ?
C9 C8 1.3903(17) ?
C9 H9 0.9500 ?
C8 C7 1.3931(17) ?
C8 H8 0.9500 ?
C5 H5A 0.9800 ?
C5 H5B 0.9800 ?
C5 H5C 0.9800 ?
C14 H14A 0.9800 ?
C14 H14B 0.9800 ?
C14 H14C 0.9800 ?

loop_
_geom_hbond_atom_site_label_D
_geom_hbond_atom_site_label_H
_geom_hbond_atom_site_label_A
_geom_hbond_site_symmetry_A
_geom_hbond_distance_DH
_geom_hbond_distance_HA
_geom_hbond_distance_DA
_geom_hbond_angle_DHA
_geom_hbond_publ_flag
N1 H100 O1 1_555 0.89(2) 1.89(2) 2.628(2) 138(2) yes
O2 H200 O1 4_566 0.92(2) 1.72(2) 2.6330(10) 172(2) yes

loop_
_geom_torsion_atom_site_label_1
_geom_torsion_atom_site_label_2
_geom_torsion_atom_site_label_3
_geom_torsion_atom_site_label_4
_geom_torsion
C15 C12 C10 C9 14.20(17)
C14 C12 C10 C9 135.27(13)
C13 C12 C10 C9 -104.50(15)
C15 C12 C10 C11 -169.52(11)
C14 C12 C10 C11 -48.46(16)
C13 C12 C10 C11 71.77(15)
C9 C10 C11 C6 1.15(18)
C12 C10 C11 C6 -175.38(11)
C10 C11 C6 C7 -0.24(19)
C10 C11 C6 N1 -176.12(11)
C4 N1 C6 C11 -116.71(14)
C4 N1 C6 C7 67.42(17)
C6 N1 C4 C3 -177.34(11)
C6 N1 C4 C5 5.14(18)
N1 C4 C3 C2 -1.04(19)
C5 C4 C3 C2 176.43(11)
C4 C3 C2 O1 1.24(19)
C4 C3 C2 C1 -177.78(12)
C11 C10 C9 C8 -1.00(18)
C12 C10 C9 C8 175.39(11)
C10 C9 C8 C7 -0.05(19)
C9 C8 C7 O2 -179.87(11)
C9 C8 C7 C6 0.98(18)
C11 C6 C7 O2 179.98(11)
N1 C6 C7 O2 -4.21(17)
C11 C6 C7 C8 -0.83(18)
N1 C6 C7 C8 174.98(11)

loop_
_cod_related_entry_id
_cod_related_entry_database
_cod_related_entry_code
1 ChemSpider 30654431
